data_4310854
loop_
_publ_author_name
'Antonia E. Bradley'
'Christopher Hardacre'
'Mark Nieuwenhuyzen'
'William R. Pitner'
'David Sanders'
'Kenneth R. Seddon'
'Robert C. Thied'

_publ_section_title
;
 A Structural and Electrochemical Investigation of
 1-Alkyl-3-methylimidazolium Salts of the Nitratodioxouranate(VI) Anions
 [{UO2(NO3)2}2(\m4-C2O4)]2-, [UO2(NO3)3]-, and [UO2(NO3)4]2-
;
_journal_name_full 'Inorganic Chemistry'
_journal_page_first 2503
_journal_page_last 2514
_journal_paper_doi 10.1021/ic035350b
_journal_volume 43
_journal_year 2004
_chemical_formula_sum 'C20 H34 N8 O20 U2'
_chemical_formula_weight 1182.61
_chemical_name_systematic
; 
 ? 
;
_space_group_IT_number 14
_symmetry_cell_setting monoclinic
_symmetry_space_group_name_Hall '-P 2ybc'
_symmetry_space_group_name_H-M 'P 1 21/c 1'
_atom_sites_solution_hydrogens geom
_atom_sites_solution_primary direct
_atom_sites_solution_secondary difmap
_audit_creation_method SHELXL-97
_cell_angle_alpha 90.00
_cell_angle_beta 100.856(3)
_cell_angle_gamma 90.00
_cell_formula_units_Z 4
_cell_length_a 10.6247(17)
_cell_length_b 19.020(3)
_cell_length_c 17.095(3)
_cell_measurement_temperature 153(2)
_cell_volume 3392.8(10)
_computing_cell_refinement 'Bruker SMART'
_computing_data_collection 'Bruker SMART'
_computing_data_reduction 'Bruker SHELXTL'
_computing_molecular_graphics 'Bruker SHELXTL'
_computing_publication_material 'Bruker SHELXTL'
_computing_structure_refinement 'SHELXL-97 (Sheldrick, 1997)'
_computing_structure_solution 'SHELXS-97 (Sheldrick, 1990)'
_diffrn_ambient_temperature 153(2)
_diffrn_measured_fraction_theta_full 0.896
_diffrn_measured_fraction_theta_max 0.896
_diffrn_measurement_device_type 'CCD area detector'
_diffrn_measurement_method 'phi and omega scans'
_diffrn_radiation_monochromator graphite
_diffrn_radiation_source 'fine-focus sealed tube'
_diffrn_radiation_type MoK\a
_diffrn_radiation_wavelength 0.71073
_diffrn_reflns_av_R_equivalents 0.0521
_diffrn_reflns_av_sigmaI/netI 0.0430
_diffrn_reflns_limit_h_max 13
_diffrn_reflns_limit_h_min -13
_diffrn_reflns_limit_k_max 23
_diffrn_reflns_limit_k_min -23
_diffrn_reflns_limit_l_max 22
_diffrn_reflns_limit_l_min -21
_diffrn_reflns_number 37510
_diffrn_reflns_theta_full 28.50
_diffrn_reflns_theta_max 28.50
_diffrn_reflns_theta_min 1.62
_exptl_absorpt_coefficient_mu 9.627
_exptl_absorpt_correction_T_max 0.8944
_exptl_absorpt_correction_T_min 0.4769
_exptl_absorpt_correction_type empirical
_exptl_absorpt_process_details SADABS
_exptl_crystal_colour 'pale yellow'
_exptl_crystal_density_diffrn 2.315
_exptl_crystal_density_meas ?
_exptl_crystal_density_method 'not measured'
_exptl_crystal_description needle
_exptl_crystal_F_000 2216
_exptl_crystal_size_max 0.32
_exptl_crystal_size_mid 0.10
_exptl_crystal_size_min 0.10
_refine_diff_density_max 1.812
_refine_diff_density_min -2.849
_refine_diff_density_rms 0.356
_refine_ls_extinction_method none
_refine_ls_goodness_of_fit_ref 1.003
_refine_ls_hydrogen_treatment mixed
_refine_ls_matrix_type full
_refine_ls_number_parameters 455
_refine_ls_number_reflns 7713
_refine_ls_number_restraints 0
_refine_ls_restrained_S_all 1.003
_refine_ls_R_factor_all 0.0456
_refine_ls_R_factor_gt 0.0322
_refine_ls_shift/su_max 0.002
_refine_ls_shift/su_mean 0.000
_refine_ls_structure_factor_coef Fsqd
_refine_ls_weighting_details 'calc w=1/[\s^2^(Fo^2^)+(0.0546P)^2^+0.0000P] where P=(Fo^2^+2Fc^2^)/3'
_refine_ls_weighting_scheme calc
_refine_ls_wR_factor_gt 0.0734
_refine_ls_wR_factor_ref 0.0888
_reflns_number_gt 6202
_reflns_number_total 7713
_reflns_threshold_expression >2sigma(I)
_cod_data_source_file ic035350bsi20031121_013707_4.cif
_cod_data_source_block 5
_cod_depositor_comments
;
The following automatic conversions were performed:
'_symmetry_cell_setting' value 'Monoclinic' changed to 'monoclinic'
according to '/home/saulius/struct/CIF-dictionaries/cif_core.dic'
dictionary named 'cif_core.dic' version 2.4.1 from 2010-06-29.

Automatic conversion script
Id: cif_fix_enum 1527 2010-12-29 10:47:43Z saulius 

The following automatic conversions were performed:

'_exptl_crystal_density_meas' value 'not_measured' was changed to '?'
- the value is perceived as not measured.

Automatic conversion script
Id: cif_fix_values 3008 2015-01-20 13:52:24Z robertas 
;
_cod_original_cell_volume 3392.7(9)
_cod_database_code 4310854

loop_
_symmetry_equiv_pos_as_xyz
'x, y, z'
'-x, y+1/2, -z+1/2'
'-x, -y, -z'
'x, -y-1/2, z-1/2'

loop_
_atom_site_label
_atom_site_type_symbol
_atom_site_fract_x
_atom_site_fract_y
_atom_site_fract_z
_atom_site_U_iso_or_equiv
_atom_site_adp_type
_atom_site_occupancy
_atom_site_symmetry_multiplicity
_atom_site_calc_flag
_atom_site_refinement_flags
_atom_site_disorder_assembly
_atom_site_disorder_group
U1 U 0.823518(19) 0.107339(10) 0.889939(13) 0.01938(7) Uani 1 1 d . . .
N1C N 0.8355(5) 0.2588(3) 0.9254(3) 0.0283(11) Uani 1 1 d . . .
C1C C 0.9702(5) -0.0301(3) 0.9734(4) 0.0230(12) Uani 1 1 d . . .
N2C N 0.6422(5) 0.0710(3) 0.7439(3) 0.0290(12) Uani 1 1 d . . .
O3C O 0.8821(4) -0.0143(2) 0.9159(3) 0.0253(9) Uani 1 1 d . . .
O4C O 1.0149(4) -0.0903(2) 0.9912(3) 0.0263(9) Uani 1 1 d . . .
O11C O 0.8371(5) 0.3208(2) 0.9412(3) 0.0427(12) Uani 1 1 d . . .
O12C O 0.8998(4) 0.2137(2) 0.9712(3) 0.0299(10) Uani 1 1 d . . .
O13C O 0.7681(4) 0.2332(2) 0.8613(3) 0.0326(10) Uani 1 1 d . . .
O21C O 0.5660(5) 0.0565(3) 0.6841(3) 0.0414(12) Uani 1 1 d . . .
O22C O 0.6718(4) 0.1341(2) 0.7651(3) 0.0282(10) Uani 1 1 d . . .
O23C O 0.7000(4) 0.0245(2) 0.7914(3) 0.0280(10) Uani 1 1 d . . .
C1A C 0.8467(7) -0.3190(4) 0.9309(5) 0.0433(18) Uani 1 1 d . . .
H1A1 H 0.8054 -0.3650 0.9201 0.065 Uiso 1 1 calc R . .
H1A2 H 0.8637 -0.3102 0.9884 0.065 Uiso 1 1 calc R . .
H1A3 H 0.9277 -0.3186 0.9113 0.065 Uiso 1 1 calc R . .
N1A N 0.6052(5) -0.2101(2) 0.8145(3) 0.0254(11) Uani 1 1 d . . .
C2A C 0.6556(6) -0.2729(3) 0.8368(4) 0.0278(13) Uani 1 1 d . . .
H2A H 0.6209 -0.3170 0.8174 0.033 Uiso 1 1 calc R . .
N3A N 0.7614(5) -0.2637(3) 0.8900(3) 0.0295(12) Uani 1 1 d . . .
C4A C 0.7811(7) -0.1933(4) 0.9029(4) 0.0344(15) Uani 1 1 d . . .
H4A H 0.8503 -0.1721 0.9384 0.041 Uiso 1 1 calc R . .
C5A C 0.6843(7) -0.1599(3) 0.8559(4) 0.0330(15) Uani 1 1 d . . .
H5A H 0.6724 -0.1104 0.8519 0.040 Uiso 1 1 calc R . .
C6A C 0.4884(6) -0.1969(3) 0.7550(4) 0.0327(15) Uani 1 1 d . . .
H6A1 H 0.4502 -0.1516 0.7672 0.039 Uiso 1 1 calc R . .
H6A2 H 0.4253 -0.2345 0.7585 0.039 Uiso 1 1 calc R . .
C7A C 0.5153(6) -0.1944(3) 0.6705(4) 0.0330(15) Uani 1 1 d . . .
H7A1 H 0.5418 -0.2418 0.6561 0.040 Uiso 1 1 calc R . .
H7A2 H 0.4348 -0.1824 0.6335 0.040 Uiso 1 1 calc R . .
C8A C 0.6170(7) -0.1425(4) 0.6585(4) 0.0378(16) Uani 1 1 d . . .
H8A1 H 0.7000 -0.1570 0.6912 0.045 Uiso 1 1 calc R . .
H8A2 H 0.5951 -0.0956 0.6772 0.045 Uiso 1 1 calc R . .
C9A C 0.6312(7) -0.1371(4) 0.5718(4) 0.0461(19) Uani 1 1 d . . .
H9A1 H 0.6389 -0.1851 0.5507 0.055 Uiso 1 1 calc R . .
H9A2 H 0.7114 -0.1116 0.5690 0.055 Uiso 1 1 calc R . .
C10A C 0.5192(9) -0.0996(4) 0.5190(5) 0.061(3) Uani 1 1 d . . .
H10A H 0.4398 -0.1255 0.5199 0.091 Uiso 1 1 calc R . .
H10B H 0.5344 -0.0975 0.4643 0.091 Uiso 1 1 calc R . .
H10C H 0.5116 -0.0518 0.5390 0.091 Uiso 1 1 calc R . .
N1D N 0.3042(5) 0.0042(3) 0.6915(3) 0.0329(13) Uani 1 1 d . . .
C1D C 0.4847(5) 0.0309(3) 1.0250(3) 0.0205(12) Uani 1 1 d . . .
U2 U 0.316664(19) 0.063674(10) 0.850399(13) 0.01947(7) Uani 1 1 d . . .
N2D N 0.1760(5) 0.1963(3) 0.8523(3) 0.0267(11) Uani 1 1 d . . .
O3D O 0.4026(4) 0.0738(2) 0.9915(3) 0.0263(10) Uani 1 1 d . . .
O4D O 0.5452(4) 0.0343(2) 1.0950(2) 0.0252(9) Uani 1 1 d . . .
O11D O 0.3041(5) -0.0188(3) 0.6246(3) 0.0437(12) Uani 1 1 d . . .
O12D O 0.3598(4) -0.0271(2) 0.7547(3) 0.0291(10) Uani 1 1 d . . .
O13D O 0.2485(4) 0.0621(2) 0.7038(3) 0.0322(10) Uani 1 1 d . . .
O21D O 0.1166(4) 0.2509(2) 0.8541(3) 0.0384(12) Uani 1 1 d . . .
O22D O 0.2370(4) 0.1679(2) 0.9153(3) 0.0288(10) Uani 1 1 d . . .
O23D O 0.1820(4) 0.1650(2) 0.7874(3) 0.0274(10) Uani 1 1 d . . .
N1B N 0.1170(5) -0.1805(3) 0.8293(3) 0.0295(12) Uani 1 1 d . . .
C1B C 0.4148(6) -0.2195(4) 0.9577(4) 0.0366(16) Uani 1 1 d . . .
H1B1 H 0.4603 -0.1750 0.9549 0.055 Uiso 1 1 calc R . .
H1B2 H 0.4672 -0.2584 0.9442 0.055 Uiso 1 1 calc R . .
H1B3 H 0.3985 -0.2261 1.0118 0.055 Uiso 1 1 calc R . .
C2B C 0.2223(6) -0.1617(3) 0.8793(4) 0.0277(14) Uani 1 1 d . . .
H2B H 0.2436 -0.1150 0.8967 0.033 Uiso 1 1 calc R . .
N3B N 0.2934(5) -0.2178(3) 0.9015(3) 0.0282(12) Uani 1 1 d . . .
C4B C 0.2293(7) -0.2752(3) 0.8645(4) 0.0388(17) Uani 1 1 d . . .
H4B H 0.2570 -0.3228 0.8700 0.047 Uiso 1 1 calc R . .
C5B C 0.1212(7) -0.2518(4) 0.8195(4) 0.0407(17) Uani 1 1 d . . .
H5B H 0.0583 -0.2796 0.7865 0.049 Uiso 1 1 calc R . .
C6B C 0.0154(6) -0.1318(3) 0.7920(4) 0.0325(15) Uani 1 1 d . . .
H6B1 H 0.0101 -0.0923 0.8289 0.039 Uiso 1 1 calc R . .
H6B2 H -0.0678 -0.1568 0.7830 0.039 Uiso 1 1 calc R . .
C7B C 0.0383(6) -0.1030(3) 0.7139(4) 0.0273(13) Uani 1 1 d . . .
H7B1 H 0.0257 -0.1407 0.6733 0.033 Uiso 1 1 calc R . .
H7B2 H 0.1279 -0.0862 0.7202 0.033 Uiso 1 1 calc R . .
C8B C -0.0538(6) -0.0420(3) 0.6858(4) 0.0304(14) Uani 1 1 d . . .
H8B1 H -0.1422 -0.0575 0.6877 0.036 Uiso 1 1 calc R . .
H8B2 H -0.0330 -0.0024 0.7236 0.036 Uiso 1 1 calc R . .
C9B C -0.0504(7) -0.0160(3) 0.6035(4) 0.0366(16) Uani 1 1 d . . .
H9B1 H -0.0759 -0.0547 0.5650 0.044 Uiso 1 1 calc R . .
H9B2 H 0.0384 -0.0022 0.6006 0.044 Uiso 1 1 calc R . .
C10B C -0.1391(8) 0.0466(4) 0.5802(5) 0.053(2) Uani 1 1 d . . .
H10D H -0.2277 0.0328 0.5811 0.080 Uiso 1 1 calc R . .
H10E H -0.1327 0.0623 0.5265 0.080 Uiso 1 1 calc R . .
H10F H -0.1141 0.0851 0.6180 0.080 Uiso 1 1 calc R . .
O2B O 0.4489(4) 0.1137(2) 0.8338(3) 0.0256(9) Uani 1 1 d . . .
O1A O 0.9438(4) 0.1158(2) 0.8330(3) 0.0267(10) Uani 1 1 d . . .
O1B O 0.1836(4) 0.0137(2) 0.8679(3) 0.0259(9) Uani 1 1 d . . .
O2A O 0.7029(4) 0.0989(2) 0.9481(3) 0.0258(9) Uani 1 1 d . . .

loop_
_atom_site_aniso_label
_atom_site_aniso_U_11
_atom_site_aniso_U_22
_atom_site_aniso_U_33
_atom_site_aniso_U_23
_atom_site_aniso_U_13
_atom_site_aniso_U_12
U1 0.01771(11) 0.01805(11) 0.02144(13) -0.00015(8) 0.00126(8) 0.00129(8)
N1C 0.035(3) 0.023(2) 0.029(3) 0.001(2) 0.009(2) 0.003(2)
C1C 0.019(3) 0.023(3) 0.027(3) 0.000(2) 0.003(2) -0.001(2)
N2C 0.022(3) 0.039(3) 0.026(3) 0.007(2) 0.005(2) -0.006(2)
O3C 0.026(2) 0.020(2) 0.025(2) -0.0018(17) -0.0054(17) 0.0016(17)
O4C 0.029(2) 0.0149(18) 0.031(3) -0.0011(17) -0.0030(18) 0.0054(17)
O11C 0.066(3) 0.019(2) 0.042(3) -0.002(2) 0.008(3) 0.005(2)
O12C 0.033(2) 0.020(2) 0.035(3) -0.0007(18) 0.0010(19) 0.0025(18)
O13C 0.035(2) 0.022(2) 0.037(3) 0.0003(19) -0.001(2) 0.0073(19)
O21C 0.041(3) 0.056(3) 0.022(3) 0.000(2) -0.009(2) -0.009(2)
O22C 0.027(2) 0.026(2) 0.030(3) 0.0045(19) 0.0018(18) -0.0019(18)
O23C 0.029(2) 0.027(2) 0.025(2) 0.0015(18) -0.0020(18) 0.0009(18)
C1A 0.045(4) 0.046(4) 0.037(4) 0.002(3) 0.002(3) 0.007(3)
N1A 0.029(3) 0.024(2) 0.025(3) -0.004(2) 0.010(2) -0.005(2)
C2A 0.031(3) 0.027(3) 0.026(3) -0.005(3) 0.008(3) -0.009(3)
N3A 0.035(3) 0.033(3) 0.020(3) -0.007(2) 0.005(2) -0.004(2)
C4A 0.041(4) 0.040(4) 0.023(4) -0.011(3) 0.009(3) -0.016(3)
C5A 0.050(4) 0.028(3) 0.024(4) -0.008(3) 0.014(3) -0.009(3)
C6A 0.025(3) 0.032(3) 0.042(4) 0.005(3) 0.008(3) 0.001(3)
C7A 0.030(3) 0.030(3) 0.037(4) 0.002(3) 0.001(3) -0.006(3)
C8A 0.038(4) 0.035(4) 0.038(4) -0.001(3) 0.002(3) -0.011(3)
C9A 0.052(4) 0.052(5) 0.034(4) -0.004(4) 0.007(4) -0.016(4)
C10A 0.097(7) 0.040(4) 0.040(5) 0.009(4) 0.001(5) -0.003(4)
N1D 0.030(3) 0.038(3) 0.029(3) 0.001(3) 0.003(2) -0.007(2)
C1D 0.020(3) 0.020(3) 0.021(3) 0.004(2) 0.003(2) 0.001(2)
U2 0.01839(11) 0.01800(11) 0.02097(13) 0.00359(8) 0.00104(8) 0.00056(8)
N2D 0.023(2) 0.020(2) 0.035(3) 0.005(2) 0.003(2) -0.002(2)
O3D 0.026(2) 0.020(2) 0.029(3) 0.0038(17) -0.0024(18) 0.0063(17)
O4D 0.027(2) 0.023(2) 0.023(2) -0.0002(17) -0.0013(18) 0.0060(17)
O11D 0.048(3) 0.055(3) 0.027(3) -0.007(2) 0.004(2) -0.005(3)
O12D 0.034(2) 0.027(2) 0.025(2) -0.0002(18) 0.0002(19) 0.0030(18)
O13D 0.035(2) 0.031(2) 0.028(3) 0.0034(19) -0.001(2) 0.0060(19)
O21D 0.039(3) 0.023(2) 0.051(3) 0.005(2) 0.002(2) 0.0124(19)
O22D 0.030(2) 0.027(2) 0.027(3) 0.0072(18) -0.0003(18) 0.0078(18)
O23D 0.027(2) 0.027(2) 0.028(3) 0.0027(19) 0.0024(18) 0.0039(17)
N1B 0.039(3) 0.032(3) 0.019(3) -0.001(2) 0.008(2) -0.005(2)
C1B 0.040(4) 0.035(4) 0.036(4) 0.007(3) 0.009(3) 0.009(3)
C2B 0.041(4) 0.019(3) 0.025(4) -0.001(2) 0.010(3) -0.002(3)
N3B 0.038(3) 0.022(2) 0.026(3) 0.001(2) 0.012(2) 0.001(2)
C4B 0.062(5) 0.017(3) 0.040(4) -0.005(3) 0.016(4) -0.001(3)
C5B 0.058(5) 0.032(4) 0.032(4) -0.009(3) 0.010(3) -0.016(3)
C6B 0.033(3) 0.036(3) 0.030(4) -0.002(3) 0.007(3) 0.002(3)
C7B 0.028(3) 0.028(3) 0.026(4) -0.001(3) 0.006(3) -0.005(3)
C8B 0.030(3) 0.029(3) 0.032(4) -0.005(3) 0.005(3) 0.001(3)
C9B 0.037(4) 0.034(4) 0.039(4) 0.004(3) 0.007(3) -0.001(3)
C10B 0.059(5) 0.048(5) 0.051(5) 0.017(4) 0.007(4) 0.013(4)
O2B 0.025(2) 0.023(2) 0.029(3) 0.0006(17) 0.0059(18) -0.0015(17)
O1A 0.022(2) 0.029(2) 0.031(3) -0.0049(18) 0.0090(18) -0.0012(17)
O1B 0.021(2) 0.023(2) 0.033(3) 0.0043(18) 0.0038(18) -0.0030(17)
O2A 0.022(2) 0.032(2) 0.024(2) 0.0008(18) 0.0036(17) 0.0033(17)

loop_
_atom_type_symbol
_atom_type_description
_atom_type_scat_dispersion_real
_atom_type_scat_dispersion_imag
_atom_type_scat_source
C C 0.0033 0.0016 'International Tables Vol C Tables 4.2.6.8 and 6.1.1.4'
H H 0.0000 0.0000 'International Tables Vol C Tables 4.2.6.8 and 6.1.1.4'
N N 0.0061 0.0033 'International Tables Vol C Tables 4.2.6.8 and 6.1.1.4'
O O 0.0106 0.0060 'International Tables Vol C Tables 4.2.6.8 and 6.1.1.4'
U U -9.6767 9.6646 'International Tables Vol C Tables 4.2.6.8 and 6.1.1.4'

loop_
_geom_angle_atom_site_label_1
_geom_angle_atom_site_label_2
_geom_angle_atom_site_label_3
_geom_angle
_geom_angle_site_symmetry_1
_geom_angle_site_symmetry_3
_geom_angle_publ_flag
O1A U1 O2A 179.56(19) . . ?
O1A U1 O3C 89.98(17) . . ?
O2A U1 O3C 89.97(17) . . ?
O1A U1 O4C 90.12(18) . 3_757 ?
O2A U1 O4C 89.46(17) . 3_757 ?
O3C U1 O4C 66.46(13) . 3_757 ?
O1A U1 O22C 85.84(17) . . ?
O2A U1 O22C 94.58(16) . . ?
O3C U1 O22C 117.35(13) . . ?
O4C U1 O22C 174.39(14) 3_757 . ?
O1A U1 O13C 88.48(17) . . ?
O2A U1 O13C 91.57(17) . . ?
O3C U1 O13C 178.45(15) . . ?
O4C U1 O13C 113.39(14) 3_757 . ?
O22C U1 O13C 62.67(14) . . ?
O1A U1 O23C 91.64(17) . . ?
O2A U1 O23C 88.74(17) . . ?
O3C U1 O23C 66.63(13) . . ?
O4C U1 O23C 133.05(13) 3_757 . ?
O22C U1 O23C 51.11(13) . . ?
O13C U1 O23C 113.55(13) . . ?
O1A U1 O12C 92.30(17) . . ?
O2A U1 O12C 87.39(17) . . ?
O3C U1 O12C 128.87(13) . . ?
O4C U1 O12C 62.46(13) 3_757 . ?
O22C U1 O12C 113.76(14) . . ?
O13C U1 O12C 51.09(13) . . ?
O23C U1 O12C 163.99(13) . . ?
O1A U1 N2C 88.85(17) . . ?
O2A U1 N2C 91.59(17) . . ?
O3C U1 N2C 92.05(14) . . ?
O4C U1 N2C 158.49(14) 3_757 . ?
O22C U1 N2C 25.52(14) . . ?
O13C U1 N2C 88.06(14) . . ?
O23C U1 N2C 25.59(13) . . ?
O12C U1 N2C 139.05(14) . . ?
O1A U1 N1C 90.97(17) . . ?
O2A U1 N1C 88.88(17) . . ?
O3C U1 N1C 154.25(14) . . ?
O4C U1 N1C 87.80(14) 3_757 . ?
O22C U1 N1C 88.38(14) . . ?
O13C U1 N1C 25.71(14) . . ?
O23C U1 N1C 139.04(14) . . ?
O12C U1 N1C 25.39(13) . . ?
N2C U1 N1C 113.69(15) . . ?
O11C N1C O12C 122.5(5) . . ?
O11C N1C O13C 122.8(5) . . ?
O12C N1C O13C 114.7(5) . . ?
O11C N1C U1 177.9(4) . . ?
O12C N1C U1 57.5(3) . . ?
O13C N1C U1 57.2(3) . . ?
O4C C1C O3C 126.9(5) . . ?
O4C C1C C1C 116.4(6) . 3_757 ?
O3C C1C C1C 116.7(6) . 3_757 ?
O21C N2C O22C 122.9(5) . . ?
O21C N2C O23C 123.0(5) . . ?
O22C N2C O23C 114.1(5) . . ?
O21C N2C U1 179.0(5) . . ?
O22C N2C U1 56.7(3) . . ?
O23C N2C U1 57.5(3) . . ?
C1C O3C U1 120.1(3) . . ?
C1C O4C U1 120.1(4) . 3_757 ?
N1C O12C U1 97.1(3) . . ?
N1C O13C U1 97.1(3) . . ?
N2C O22C U1 97.8(3) . . ?
N2C O23C U1 96.9(3) . . ?
C2A N1A C5A 107.5(5) . . ?
C2A N1A C6A 126.2(5) . . ?
C5A N1A C6A 126.3(5) . . ?
N3A C2A N1A 108.8(5) . . ?
C2A N3A C4A 109.1(5) . . ?
C2A N3A C1A 126.9(6) . . ?
C4A N3A C1A 124.0(6) . . ?
C5A C4A N3A 106.9(6) . . ?
C4A C5A N1A 107.8(6) . . ?
N1A C6A C7A 112.0(5) . . ?
C8A C7A C6A 114.7(6) . . ?
C7A C8A C9A 112.5(6) . . ?
C8A C9A C10A 113.4(7) . . ?
O11D N1D O12D 122.8(6) . . ?
O11D N1D O13D 122.6(6) . . ?
O12D N1D O13D 114.5(5) . . ?
O11D N1D U2 176.9(4) . . ?
O12D N1D U2 57.5(3) . . ?
O13D N1D U2 57.2(3) . . ?
O4D C1D O3D 126.4(5) . . ?
O4D C1D C1D 116.9(6) . 3_657 ?
O3D C1D C1D 116.7(6) . 3_657 ?
O2B U2 O1B 179.5(2) . . ?
O2B U2 O3D 87.42(17) . . ?
O1B U2 O3D 92.13(17) . . ?
O2B U2 O4D 91.93(16) . 3_657 ?
O1B U2 O4D 88.13(16) . 3_657 ?
O3D U2 O4D 66.01(13) . 3_657 ?
O2B U2 O13D 86.22(18) . . ?
O1B U2 O13D 94.23(17) . . ?
O3D U2 O13D 173.62(14) . . ?
O4D U2 O13D 114.67(14) 3_657 . ?
O2B U2 O12D 91.01(17) . . ?
O1B U2 O12D 89.48(17) . . ?
O3D U2 O12D 129.10(13) . . ?
O4D U2 O12D 63.21(14) 3_657 . ?
O13D U2 O12D 51.57(13) . . ?
O2B U2 O22D 89.45(16) . . ?
O1B U2 O22D 90.13(17) . . ?
O3D U2 O22D 65.80(13) . . ?
O4D U2 O22D 131.67(14) 3_657 . ?
O13D U2 O22D 113.63(14) . . ?
O12D U2 O22D 165.10(13) . . ?
O2B U2 O23D 85.64(16) . . ?
O1B U2 O23D 94.32(16) . . ?
O3D U2 O23D 116.28(13) . . ?
O4D U2 O23D 176.53(14) 3_657 . ?
O13D U2 O23D 62.74(14) . . ?
O12D U2 O23D 114.30(14) . . ?
O22D U2 O23D 50.89(13) . . ?
O2B U2 N1D 87.56(18) . . ?
O1B U2 N1D 92.96(18) . . ?
O3D U2 N1D 154.09(14) . . ?
O4D U2 N1D 88.78(15) 3_657 . ?
O13D U2 N1D 25.90(14) . . ?
O12D U2 N1D 25.70(14) . . ?
O22D U2 N1D 139.53(14) . . ?
O23D U2 N1D 88.64(15) . . ?
O2B U2 N2D 87.75(16) . . ?
O1B U2 N2D 91.99(16) . . ?
O3D U2 N2D 91.05(14) . . ?
O4D U2 N2D 157.03(15) 3_657 . ?
O13D U2 N2D 88.23(14) . . ?
O12D U2 N2D 139.75(14) . . ?
O22D U2 N2D 25.40(14) . . ?
O23D U2 N2D 25.50(14) . . ?
N1D U2 N2D 114.13(15) . . ?
O21D N2D O22D 121.8(6) . . ?
O21D N2D O23D 122.2(5) . . ?
O22D N2D O23D 116.0(5) . . ?
O21D N2D U2 178.9(4) . . ?
O22D N2D U2 57.5(3) . . ?
O23D N2D U2 58.5(3) . . ?
C1D O3D U2 120.3(4) . . ?
C1D O4D U2 119.3(3) . 3_657 ?
N1D O12D U2 96.8(3) . . ?
N1D O13D U2 96.9(3) . . ?
N2D O22D U2 97.1(3) . . ?
N2D O23D U2 96.0(3) . . ?
C2B N1B C5B 107.7(6) . . ?
C2B N1B C6B 124.9(5) . . ?
C5B N1B C6B 127.4(6) . . ?
N3B C2B N1B 109.6(5) . . ?
C2B N3B C4B 107.6(5) . . ?
C2B N3B C1B 126.5(5) . . ?
C4B N3B C1B 125.9(5) . . ?
C5B C4B N3B 107.3(6) . . ?
C4B C5B N1B 107.8(6) . . ?
N1B C6B C7B 112.7(5) . . ?
C6B C7B C8B 110.7(5) . . ?
C9B C8B C7B 114.6(5) . . ?
C8B C9B C10B 112.3(6) . . ?

loop_
_geom_bond_atom_site_label_1
_geom_bond_atom_site_label_2
_geom_bond_distance
_geom_bond_site_symmetry_2
_geom_bond_publ_flag
U1 O1A 1.753(4) . ?
U1 O2A 1.771(4) . ?
U1 O3C 2.415(4) . ?
U1 O4C 2.422(4) 3_757 ?
U1 O22C 2.474(4) . ?
U1 O13C 2.492(4) . ?
U1 O23C 2.492(4) . ?
U1 O12C 2.501(4) . ?
U1 N2C 2.934(5) . ?
U1 N1C 2.941(5) . ?
N1C O11C 1.209(6) . ?
N1C O12C 1.271(6) . ?
N1C O13C 1.286(7) . ?
C1C O4C 1.255(7) . ?
C1C O3C 1.260(7) . ?
C1C C1C 1.526(11) 3_757 ?
N2C O21C 1.210(7) . ?
N2C O22C 1.276(6) . ?
N2C O23C 1.276(6) . ?
O4C U1 2.422(4) 3_757 ?
C1A N3A 1.476(8) . ?
N1A C2A 1.336(8) . ?
N1A C5A 1.377(8) . ?
N1A C6A 1.470(8) . ?
C2A N3A 1.318(7) . ?
N3A C4A 1.367(8) . ?
C4A C5A 1.341(9) . ?
C6A C7A 1.526(9) . ?
C7A C8A 1.505(9) . ?
C8A C9A 1.521(10) . ?
C9A C10A 1.528(11) . ?
N1D O11D 1.226(7) . ?
N1D O12D 1.276(7) . ?
N1D O13D 1.286(7) . ?
N1D U2 2.922(6) . ?
C1D O4D 1.249(7) . ?
C1D O3D 1.251(6) . ?
C1D C1D 1.524(11) 3_657 ?
U2 O2B 1.764(4) . ?
U2 O1B 1.774(4) . ?
U2 O3D 2.420(4) . ?
U2 O4D 2.446(4) 3_657 ?
U2 O13D 2.474(5) . ?
U2 O12D 2.480(4) . ?
U2 O22D 2.496(4) . ?
U2 O23D 2.517(4) . ?
U2 N2D 2.936(5) . ?
N2D O21D 1.217(6) . ?
N2D O22D 1.269(6) . ?
N2D O23D 1.271(7) . ?
O4D U2 2.446(4) 3_657 ?
N1B C2B 1.323(8) . ?
N1B C5B 1.368(8) . ?
N1B C6B 1.472(8) . ?
C1B N3B 1.456(8) . ?
C2B N3B 1.321(8) . ?
N3B C4B 1.376(8) . ?
C4B C5B 1.334(10) . ?
C6B C7B 1.505(9) . ?
C7B C8B 1.534(8) . ?
C8B C9B 1.498(10) . ?
C9B C10B 1.525(9) . ?
